data_7009278
loop_
_publ_author_name
'King, Lawrence'
'Motevalli, Majid'
'Sullivan, Alice C.'

_publ_section_title
;
 High oxidation state imido metallasiloxanes: synthesis and structural
 characterisation of novel bis-imido chromium(VI) and molybdenum(VI)
 compounds&#x200A;&#x2020;
;
_journal_issue 8
_journal_name_full 'Journal of the Chemical Society, Dalton Transactions'
_journal_page_first 1357
_journal_paper_doi 10.1039/a909712k
_journal_year 2000
_chemical_compound_source 'synthesis as described'
_chemical_formula_moiety 'C40 H40 Cl2 Mo1 N4'
_chemical_formula_structural 'C40 H40 N4 CL2 MO'
_chemical_formula_sum 'C37.5 H47.5 Cl2 Mo N4'
_chemical_formula_weight 721.14
_space_group_crystal_system monoclinic
_space_group_IT_number 14
_space_group_name_Hall '-P 2yn'
_space_group_name_H-M_alt 'P 1 21/n 1'
_atom_sites_solution_hydrogens geom
_atom_sites_solution_primary direct
_atom_sites_solution_secondary difmap
_audit_conform_dict_location ftp://ftp.iucr.org/cifdics/cif_core2.1beta.dic
_audit_conform_dict_name cif_core.dic
_audit_conform_dict_version 2.1beta3
_audit_creation_date 1999-11-11T16:39:49-00:00
_audit_creation_method 'WinGX routine CIF_UPDATE'
_cell_angle_alpha 90
_cell_angle_beta 95.62(5)
_cell_angle_gamma 90
_cell_formula_units_Z 4
_cell_length_a 9.689(6)
_cell_length_b 37.658(8)
_cell_length_c 10.246(4)
_cell_measurement_reflns_used 25
_cell_measurement_temperature 293(2)
_cell_measurement_theta_max 0
_cell_measurement_theta_min 0
_cell_measurement_wavelength 0.71073
_cell_volume 3720(3)
_computing_cell_refinement 'CAD4 Express (Enraf Nonius, 1994)'
_computing_data_collection 'CAD4 Express (Enraf Nonius, 1994)'
_computing_data_reduction 'XCAD4 (Harms & Wocadlo, 1995)'
_computing_molecular_graphics 'Ortep-3 for Windows (Farrugia, 1997)'
_computing_publication_material 'WinGX publication routines (Farrugia, 1998)'
_computing_structure_refinement 'SHELXL-93 (Sheldrick, 1993)'
_diffrn_ambient_temperature 293(2)
_diffrn_detector 'scintillation LiI'
_diffrn_detector_dtime 1.195
_diffrn_measurement_device '\k-geometry diffractometer'
_diffrn_measurement_device_type 'Enraf Nonius CAD4'
_diffrn_measurement_method 'non-profiled omega/2theta scans'
_diffrn_orient_matrix_type
;
  x-axis points to radiation source
  the matrix is specified in reciprocal space
;
_diffrn_orient_matrix_UB_11 0.82042E-1
_diffrn_orient_matrix_UB_12 0.3539E-2
_diffrn_orient_matrix_UB_13 -0.50579E-1
_diffrn_orient_matrix_UB_21 -0.35936E-1
_diffrn_orient_matrix_UB_22 0.23908E-1
_diffrn_orient_matrix_UB_23 -0.28847E-1
_diffrn_orient_matrix_UB_31 0.51919E-1
_diffrn_orient_matrix_UB_32 0.11132E-1
_diffrn_orient_matrix_UB_33 0.79488E-1
_diffrn_radiation_monochromator graphite
_diffrn_radiation_type MoK\a
_diffrn_radiation_wavelength 0.71073
_diffrn_reflns_av_R_equivalents 0
_diffrn_reflns_av_sigmaI/netI 0.0851
_diffrn_reflns_limit_h_max 11
_diffrn_reflns_limit_h_min -11
_diffrn_reflns_limit_k_max 44
_diffrn_reflns_limit_k_min 0
_diffrn_reflns_limit_l_max 12
_diffrn_reflns_limit_l_min 0
_diffrn_reflns_number 6378
_diffrn_reflns_theta_max 25.01
_diffrn_reflns_theta_min 2.07
_diffrn_source 'Enraf Nonius FR590'
_diffrn_standards_decay_% 7
_diffrn_standards_interval_time 60
_diffrn_standards_number 2
_exptl_absorpt_coefficient_mu 0.526
_exptl_absorpt_correction_T_max 0.8831
_exptl_absorpt_correction_T_min 0.7066
_exptl_absorpt_correction_type psi-scan
_exptl_absorpt_process_details
;
North A.C.T., Phillips D.C. & Mathews F.S. (1968) Acta. Cryst. A24, 351
        Number of psi-scan sets used was   3
        Theta correction was applied.
        Averaged transmission function was used.
        No Fourier smoothing was applied.
;
_exptl_crystal_colour orange
_exptl_crystal_density_diffrn 1.287
_exptl_crystal_density_method none
_exptl_crystal_description prism
_exptl_crystal_F_000 1506
_exptl_crystal_size_max 0.4
_exptl_crystal_size_mid 0.3
_exptl_crystal_size_min 0.3
_refine_diff_density_max 2.245
_refine_diff_density_min -3.886
_refine_diff_density_rms 0.248
_refine_ls_extinction_method none
_refine_ls_goodness_of_fit_all 0.914
_refine_ls_goodness_of_fit_gt 1.036
_refine_ls_matrix_type full
_refine_ls_number_parameters 385
_refine_ls_number_reflns 6377
_refine_ls_number_restraints 0
_refine_ls_restrained_S_all 0.917
_refine_ls_restrained_S_obs 1.036
_refine_ls_R_factor_all 0.1639
_refine_ls_R_factor_gt 0.1067
_refine_ls_shift/su_max -0.106
_refine_ls_shift/su_mean 0.005
_refine_ls_structure_factor_coef Fsqd
_refine_ls_weighting_details 'w=1/[\s^2^(Fo^2^)+(0.2000P)^2^+50.0000P] where P=(Fo^2^+2Fc^2^)/3'
_refine_ls_weighting_scheme calc
_refine_ls_wR_factor_all 0.3358
_refine_ls_wR_factor_gt 0.2893
_reflns_number_gt 3822
_reflns_number_total 6378
_reflns_threshold_expression >2sigma(I)
_cod_data_source_file a909712k.txt
_cod_data_source_block moar1
_cod_depositor_comments
;
 Updating space group information.

 Antanas Vaitkus,
 2018-08-02

The following automatic conversions were performed:

'_refine_ls_weighting_scheme' value 'calc
w=1/[\s^2^(Fo^2^)+(0.2000P)^2^+50.0000P] where P=(Fo^2^+2Fc^2^)/3'
was changed to 'calc'. New tag '_refine_ls_weighting_details' was
created. The value of the new tag was set to
'w=1/[\s^2^(Fo^2^)+(0.2000P)^2^+50.0000P] where P=(Fo^2^+2Fc^2^)/3'.

Automatic conversion script
Id: cif_fix_values 3143 2015-03-26 13:38:13Z robertas 
;
_cod_original_cell_volume 3721(3)
_cod_original_sg_symbol_Hall '-P 2yac'
_cod_original_sg_symbol_H-M 'P 2/n'
_cod_original_formula_sum 'C37.50 H47.50 Cl2 Mo N4'
_cod_database_code 7009278
_exptl_absorpt_factor_mur 0.123
_exptl_absorpt_correction_t_ave 0.7987
_diffrn_standards_decay_corr_max 1.368
_diffrn_standards_decay_corr_min 0.95

loop_
_space_group_symop_id
_space_group_symop_operation_xyz
1 'x, y, z'
2 '-x+1/2, y+1/2, -z+1/2'
3 '-x, -y, -z'
4 'x-1/2, -y-1/2, z-1/2'

loop_
_atom_site_label
_atom_site_type_symbol
_atom_site_fract_x
_atom_site_fract_y
_atom_site_fract_z
_atom_site_U_iso_or_equiv
_atom_site_adp_type
_atom_site_occupancy
_atom_site_calc_flag
_atom_site_refinement_flags
_atom_site_disorder_group
Mo1 Mo 0.96714(9) 0.16618(3) 0.02503(8) 0.0321(3) Uani 1 d . .
Cl1 Cl 0.7237(3) 0.17835(9) 0.0136(3) 0.0447(8) Uani 1 d . .
Cl2 Cl 1.2111(3) 0.17787(8) 0.0344(3) 0.0419(7) Uani 1 d . .
N1 N 0.9573(9) 0.1347(3) -0.1043(8) 0.040(2) Uani 1 d . .
N2 N 0.9734(8) 0.1388(2) 0.1644(8) 0.033(2) Uani 1 d . .
C1 C 0.9461(7) 0.1018(2) -0.1623(7) 0.037(3) Uani 1 d G .
C2 C 0.8324(7) 0.0955(2) -0.2528(7) 0.042(3) Uani 1 d G .
C3 C 0.8099(7) 0.0617(2) -0.3054(7) 0.057(4) Uani 1 d G .
H3 H 0.7338(9) 0.0575(3) -0.3660(9) 0.07(3) Uiso 1 calc R .
C4 C 0.9011(9) 0.0343(2) -0.2674(8) 0.061(4) Uani 1 d G .
H4 H 0.8860(12) 0.0117(2) -0.3026(11) 0.07(3) Uiso 1 calc R .
C5 C 1.0148(8) 0.0406(2) -0.1769(8) 0.055(3) Uani 1 d G .
H5 H 1.0758(11) 0.0223(2) -0.1514(11) 0.07(3) Uiso 1 calc R .
C6 C 1.0374(6) 0.0744(2) -0.1243(7) 0.041(3) Uani 1 d G .
C7 C 0.7364(12) 0.1268(4) -0.2994(11) 0.045(3) Uani 1 d . .
H7 H 0.7650(12) 0.1475(4) -0.2451(11) 0.06(4) Uiso 1 calc R .
C8 C 0.5882(17) 0.1180(6) -0.276(3) 0.120(9) Uani 1 d . .
H8A H 0.583(3) 0.114(3) -0.184(3) 0.12(4) Uiso 1 calc R .
H8B H 0.559(5) 0.097(2) -0.324(10) 0.12(4) Uiso 1 calc R .
H8C H 0.529(3) 0.1375(16) -0.305(12) 0.12(4) Uiso 1 calc R .
C9 C 0.753(3) 0.1360(7) -0.4355(19) 0.133(10) Uani 1 d . .
H9A H 0.741(17) 0.1151(12) -0.489(3) 0.16(6) Uiso 1 calc R .
H9B H 0.844(7) 0.146(4) -0.441(3) 0.16(6) Uiso 1 calc R .
H9C H 0.685(12) 0.153(4) -0.466(6) 0.16(6) Uiso 1 calc R .
C10 C 0.9762(7) 0.1110(2) 0.2510(6) 0.042(3) Uani 1 d G .
C11 C 0.8797(7) 0.0836(2) 0.2354(7) 0.047(3) Uani 1 d G .
C12 C 0.8883(9) 0.0552(2) 0.3224(9) 0.071(4) Uani 1 d G .
H12 H 0.8237(12) 0.0369(3) 0.3120(12) 0.14(5) Uiso 1 calc R .
C13 C 0.9933(10) 0.0542(2) 0.4250(8) 0.072(5) Uani 1 d G .
H13 H 0.9990(14) 0.0352(3) 0.4832(11) 0.14(5) Uiso 1 calc R .
C14 C 1.0897(8) 0.0815(3) 0.4406(7) 0.064(4) Uani 1 d G .
H14 H 1.1600(10) 0.0808(4) 0.5092(9) 0.14(5) Uiso 1 calc R .
C15 C 1.0812(7) 0.1100(2) 0.3536(7) 0.049(3) Uani 1 d G .
C16 C 1.1674(12) 0.0818(4) -0.0320(12) 0.049(3) Uani 1 d . .
H16 H 1.1476(12) 0.1022(4) 0.0227(12) 0.03(3) Uiso 1 calc R .
C17 C 1.207(2) 0.0503(5) 0.0603(17) 0.092(6) Uani 1 d . .
H17A H 1.125(3) 0.042(2) 0.098(9) 0.11(4) Uiso 1 calc R .
H17B H 1.275(9) 0.0578(9) 0.129(7) 0.11(4) Uiso 1 calc R .
H17C H 1.244(12) 0.0314(13) 0.012(3) 0.11(4) Uiso 1 calc R .
C18 C 1.2838(15) 0.0927(5) -0.1138(16) 0.083(5) Uani 1 d . .
H18A H 1.295(10) 0.075(2) -0.179(10) 0.14(5) Uiso 1 calc R .
H18B H 1.369(4) 0.095(4) -0.058(3) 0.14(5) Uiso 1 calc R .
H18C H 1.261(7) 0.115(2) -0.156(12) 0.14(5) Uiso 1 calc R .
C19 C 0.7573(13) 0.0859(4) 0.1331(13) 0.052(3) Uani 1 d . .
H19 H 0.7802(13) 0.1032(4) 0.0670(13) 0.04(3) Uiso 1 calc R .
C20 C 0.6301(14) 0.0995(5) 0.1932(16) 0.074(5) Uani 1 d . .
H20A H 0.604(5) 0.0827(11) 0.257(6) 0.05(2) Uiso 1 calc R .
H20B H 0.555(3) 0.103(2) 0.1255(18) 0.05(2) Uiso 1 calc R .
H20C H 0.651(3) 0.1219(11) 0.235(7) 0.05(2) Uiso 1 calc R .
C21 C 0.7270(19) 0.0503(4) 0.0628(16) 0.079(5) Uani 1 d . .
H21A H 0.807(4) 0.0431(15) 0.020(9) 0.10(4) Uiso 1 calc R .
H21B H 0.649(7) 0.0529(9) -0.001(8) 0.10(4) Uiso 1 calc R .
H21C H 0.707(12) 0.0326(8) 0.126(2) 0.10(4) Uiso 1 calc R .
C22 C 1.1868(13) 0.1401(4) 0.3733(11) 0.051(3) Uani 1 d . .
H22 H 1.1590(13) 0.1584(4) 0.3081(11) 0.01(2) Uiso 1 calc R .
C23 C 1.3307(16) 0.1267(5) 0.345(2) 0.089(6) Uani 1 d . .
H23A H 1.368(4) 0.1116(19) 0.416(5) 0.07(3) Uiso 1 calc R .
H23B H 1.391(3) 0.1466(5) 0.338(9) 0.07(3) Uiso 1 calc R .
H23C H 1.323(2) 0.114(2) 0.265(5) 0.07(3) Uiso 1 calc R .
C24 C 1.189(2) 0.1573(6) 0.5089(16) 0.104(7) Uani 1 d . .
H24A H 1.247(6) 0.1780(12) 0.512(3) 0.05(2) Uiso 1 calc R .
H24B H 1.224(7) 0.1407(9) 0.5748(17) 0.05(2) Uiso 1 calc R .
H24C H 1.096(2) 0.1641(18) 0.524(3) 0.05(2) Uiso 1 calc R .
N3 N 0.9601(7) 0.2135(2) -0.1316(6) 0.044(3) Uani 1 d G .
C25 C 1.0516(7) 0.2117(2) -0.2277(7) 0.047(3) Uani 1 d G .
H25 H 1.1068(11) 0.1917(2) -0.2338(10) 0.060(18) Uiso 1 calc R .
C26 C 1.0607(8) 0.2397(2) -0.3146(7) 0.061(4) Uani 1 d G .
H26 H 1.1219(11) 0.2385(3) -0.3789(9) 0.060(18) Uiso 1 calc R .
C27 C 0.9782(9) 0.2696(2) -0.3055(8) 0.074(5) Uani 1 d G .
H27 H 0.9842(13) 0.2884(3) -0.3636(11) 0.060(18) Uiso 1 calc R .
C28 C 0.8866(9) 0.2715(2) -0.2094(8) 0.055(3) Uani 1 d G .
H28 H 0.8314(12) 0.2915(2) -0.2033(12) 0.060(18) Uiso 1 calc R .
C29 C 0.8776(7) 0.2435(2) -0.1225(7) 0.051(3) Uani 1 d G .
H29 H 0.8163(10) 0.2447(3) -0.0582(9) 0.060(18) Uiso 1 calc R .
N4 N 0.9731(7) 0.2173(2) 0.1688(6) 0.042(2) Uani 1 d G .
C30 C 0.8878(8) 0.2163(2) 0.2701(7) 0.046(3) Uani 1 d G .
H30 H 0.8364(11) 0.1960(2) 0.2835(11) 0.07(2) Uiso 1 calc R .
C31 C 0.8792(8) 0.2456(2) 0.3514(7) 0.063(4) Uani 1 d G .
H31 H 0.8221(12) 0.2449(3) 0.4192(9) 0.07(2) Uiso 1 calc R .
C32 C 0.9560(9) 0.2759(2) 0.3314(8) 0.071(5) Uani 1 d G .
H32 H 0.9503(13) 0.2955(3) 0.3858(11) 0.07(2) Uiso 1 calc R .
C33 C 1.0414(9) 0.2770(2) 0.2301(9) 0.062(4) Uani 1 d G .
H33 H 1.0928(13) 0.2973(2) 0.2167(13) 0.07(2) Uiso 1 calc R .
C34 C 1.0500(8) 0.2477(2) 0.1488(7) 0.056(3) Uani 1 d G .
H34 H 1.1071(11) 0.2484(3) 0.0810(9) 0.07(2) Uiso 1 calc R .
C35 C 0.597(3) -0.0179(8) -0.432(4) 0.138(12) Uani 1 d . .
H35 H 0.668(3) -0.0293(8) -0.380(4) 0.10(5) Uiso 1 calc R .
C36 C 0.593(3) -0.0222(7) -0.557(4) 0.147(13) Uani 1 d . .
H36 H 0.651(3) -0.0377(7) -0.596(4) 0.10(5) Uiso 1 calc R .
C37 C 0.509(3) 0.0014(8) -0.369(4) 0.131(10) Uani 1 d . .
C38 C 0.516(4) 0.0085(9) -0.250(5) 0.093(14) Uani 0.5 d P .
H38A H 0.50(3) -0.0128(17) -0.201(5) 0.16(12) Uiso 0.5 calc PR .
H38B H 0.45(2) 0.025(7) -0.234(6) 0.16(12) Uiso 0.5 calc PR .
H38C H 0.605(13) 0.019(8) -0.222(8) 0.16(12) Uiso 0.5 calc PR .

loop_
_atom_site_aniso_label
_atom_site_aniso_U_11
_atom_site_aniso_U_22
_atom_site_aniso_U_33
_atom_site_aniso_U_23
_atom_site_aniso_U_13
_atom_site_aniso_U_12
Mo1 0.0252(5) 0.0498(6) 0.0223(5) -0.0003(4) 0.0076(3) -0.0005(4)
Cl1 0.0255(14) 0.072(2) 0.0374(15) 0.0007(13) 0.0093(11) 0.0055(12)
Cl2 0.0263(13) 0.067(2) 0.0334(14) -0.0025(12) 0.0094(11) -0.0065(12)
N1 0.022(4) 0.076(7) 0.024(4) 0.010(4) 0.004(3) 0.006(4)
N2 0.016(4) 0.050(6) 0.031(5) -0.019(4) 0.003(3) -0.009(4)
C1 0.032(6) 0.058(7) 0.023(5) -0.014(5) 0.010(4) -0.013(5)
C2 0.036(6) 0.063(8) 0.028(6) -0.002(5) 0.010(5) -0.007(5)
C3 0.052(8) 0.078(10) 0.042(7) -0.018(7) 0.010(6) -0.013(7)
C4 0.065(9) 0.065(9) 0.054(8) -0.024(7) 0.017(7) -0.009(7)
C5 0.056(8) 0.069(9) 0.042(7) 0.001(6) 0.018(6) 0.003(7)
C6 0.036(6) 0.049(7) 0.040(6) -0.001(5) 0.012(5) 0.009(5)
C7 0.033(6) 0.070(9) 0.031(6) -0.013(6) 0.003(5) -0.011(6)
C8 0.037(9) 0.118(18) 0.21(3) 0.008(17) 0.023(12) 0.003(10)
C9 0.16(2) 0.17(2) 0.075(13) 0.061(14) 0.055(14) 0.092(19)
C10 0.034(6) 0.075(9) 0.020(5) 0.000(5) 0.016(4) 0.010(6)
C11 0.048(7) 0.065(8) 0.032(6) 0.004(6) 0.026(5) 0.003(6)
C12 0.073(10) 0.082(11) 0.064(10) 0.008(8) 0.038(8) -0.007(9)
C13 0.067(10) 0.104(13) 0.048(8) 0.030(8) 0.021(7) 0.014(9)
C14 0.063(9) 0.093(12) 0.039(7) 0.018(7) 0.014(7) 0.030(9)
C15 0.042(7) 0.082(9) 0.025(6) 0.011(6) 0.017(5) 0.020(6)
C16 0.043(7) 0.056(8) 0.048(7) 0.001(6) 0.006(6) 0.010(6)
C17 0.119(16) 0.077(12) 0.071(11) 0.003(9) -0.037(11) 0.024(11)
C18 0.040(8) 0.150(17) 0.061(10) -0.007(10) 0.016(7) 0.002(9)
C19 0.042(7) 0.069(9) 0.048(7) 0.000(6) 0.013(6) -0.015(6)
C20 0.044(8) 0.116(14) 0.065(10) -0.018(9) 0.018(7) -0.006(8)
C21 0.091(12) 0.081(12) 0.069(10) -0.004(9) 0.031(9) -0.030(10)
C22 0.044(7) 0.077(9) 0.031(6) 0.002(6) 0.002(5) 0.021(6)
C23 0.047(9) 0.102(14) 0.119(16) -0.013(12) 0.010(9) 0.010(9)
C24 0.113(16) 0.15(2) 0.049(10) -0.027(11) 0.022(10) -0.017(14)
N3 0.024(5) 0.083(8) 0.027(5) 0.006(5) 0.010(4) 0.002(5)
C25 0.047(7) 0.075(9) 0.020(5) 0.003(5) 0.013(5) 0.002(6)
C26 0.054(8) 0.093(12) 0.037(7) 0.008(7) 0.016(6) -0.009(8)
C27 0.053(9) 0.120(15) 0.050(8) 0.043(9) 0.010(7) -0.005(9)
C28 0.050(8) 0.063(9) 0.052(8) 0.014(7) 0.005(6) 0.007(6)
C29 0.044(7) 0.085(10) 0.025(6) 0.012(6) 0.009(5) 0.009(7)
N4 0.030(5) 0.066(7) 0.030(5) -0.006(4) 0.009(4) 0.001(5)
C30 0.045(7) 0.061(8) 0.032(6) -0.012(5) 0.005(5) 0.006(6)
C31 0.045(8) 0.082(11) 0.062(9) -0.027(8) 0.013(7) 0.001(7)
C32 0.054(9) 0.097(13) 0.062(9) -0.031(9) -0.003(7) 0.017(8)
C33 0.053(8) 0.078(10) 0.055(8) -0.018(7) 0.009(7) -0.006(7)
C34 0.045(7) 0.077(10) 0.048(8) -0.007(7) 0.007(6) -0.003(7)
C35 0.067(15) 0.11(2) 0.23(4) -0.04(2) -0.04(2) -0.001(13)
C36 0.075(16) 0.092(18) 0.27(4) -0.04(3) -0.02(2) -0.005(14)
C37 0.082(16) 0.106(19) 0.20(3) -0.05(2) -0.029(19) -0.031(14)
C38 0.10(3) 0.05(2) 0.13(4) -0.01(2) 0.07(3) -0.03(2)

loop_
_atom_type_symbol
_atom_type_description
_atom_type_scat_dispersion_real
_atom_type_scat_dispersion_imag
_atom_type_scat_source
C C 0.0033 0.0016 'International Tables Vol C Tables 4.2.6.8 and 6.1.1.4'
H H 0 0 'International Tables Vol C Tables 4.2.6.8 and 6.1.1.4'
N N 0.0061 0.0033 'International Tables Vol C Tables 4.2.6.8 and 6.1.1.4'
Mo Mo -1.6832 0.6857 'International Tables Vol C Tables 4.2.6.8 and 6.1.1.4'
Cl Cl 0.1484 0.1585 'International Tables Vol C Tables 4.2.6.8 and 6.1.1.4'

loop_
_geom_angle_atom_site_label_1
_geom_angle_atom_site_label_2
_geom_angle_atom_site_label_3
_geom_angle
_geom_angle_site_symmetry_1
_geom_angle_site_symmetry_3
_geom_angle_publ_flag
N2 Mo1 N1 102.1(4) . . ?
N2 Mo1 Cl1 96.2(3) . . ?
N1 Mo1 Cl1 96.4(3) . . ?
N2 Mo1 N3 167.8(3) . . ?
N1 Mo1 N3 90.0(4) . . ?
Cl1 Mo1 N3 82.0(2) . . ?
N2 Mo1 Cl2 96.9(3) . . ?
N1 Mo1 Cl2 97.7(3) . . ?
Cl1 Mo1 Cl2 158.37(12) . . ?
N3 Mo1 Cl2 81.6(2) . . ?
N2 Mo1 N4 88.6(3) . . ?
N1 Mo1 N4 169.1(4) . . ?
Cl1 Mo1 N4 80.9(2) . . ?
N3 Mo1 N4 79.2(2) . . ?
Cl2 Mo1 N4 82.2(2) . . ?
C1 N1 Mo1 157.2(7) . . ?
C10 N2 Mo1 166.1(7) . . ?
N1 C1 C2 117.8(6) . . ?
N1 C1 C6 121.9(6) . . ?
C2 C1 C6 120 . . ?
C3 C2 C1 120 . . ?
C3 C2 C7 120.7(6) . . ?
C1 C2 C7 119.2(6) . . ?
C2 C3 C4 120 . . ?
C2 C3 H3 120 . . ?
C4 C3 H3 120 . . ?
C5 C4 C3 120 . . ?
C5 C4 H4 120 . . ?
C3 C4 H4 120 . . ?
C4 C5 C6 120 . . ?
C4 C5 H5 120 . . ?
C6 C5 H5 120 . . ?
C5 C6 C1 120 . . ?
C5 C6 C16 119.8(7) . . ?
C1 C6 C16 120.0(7) . . ?
C9 C7 C8 113.5(16) . . ?
C9 C7 C2 110.8(11) . . ?
C8 C7 C2 109.6(12) . . ?
C9 C7 H7 107.6(13) . . ?
C8 C7 H7 107.6(11) . . ?
C2 C7 H7 107.6(5) . . ?
C7 C8 H8A 109.5(11) . . ?
C7 C8 H8B 109.5(11) . . ?
H8A C8 H8B 109.5 . . ?
C7 C8 H8C 109.5(10) . . ?
H8A C8 H8C 109.5 . . ?
H8B C8 H8C 109.5 . . ?
C7 C9 H9A 109.5(12) . . ?
C7 C9 H9B 109.5(12) . . ?
H9A C9 H9B 109.5 . . ?
C7 C9 H9C 109.5(9) . . ?
H9A C9 H9C 109.47(7) . . ?
H9B C9 H9C 109.5 . . ?
N2 C10 C11 121.4(6) . . ?
N2 C10 C15 118.5(6) . . ?
C11 C10 C15 120 . . ?
C12 C11 C10 120 . . ?
C12 C11 C19 118.9(7) . . ?
C10 C11 C19 120.8(7) . . ?
C13 C12 C11 120 . . ?
C13 C12 H12 120 . . ?
C11 C12 H12 120 . . ?
C14 C13 C12 120 . . ?
C14 C13 H13 120 . . ?
C12 C13 H13 120 . . ?
C15 C14 C13 120 . . ?
C15 C14 H14 120 . . ?
C13 C14 H14 120 . . ?
C14 C15 C10 120 . . ?
C14 C15 C22 119.4(7) . . ?
C10 C15 C22 120.6(7) . . ?
C18 C16 C6 108.6(10) . . ?
C18 C16 C17 113.1(13) . . ?
C6 C16 C17 112.1(11) . . ?
C18 C16 H16 107.6(9) . . ?
C6 C16 H16 107.6(6) . . ?
C17 C16 H16 107.6(8) . . ?
C16 C17 H17A 109.5(9) . . ?
C16 C17 H17B 109.5(8) . . ?
H17A C17 H17B 109.5 . . ?
C16 C17 H17C 109.5(8) . . ?
H17A C17 H17C 109.5 . . ?
H17B C17 H17C 109.5 . . ?
C16 C18 H18A 109.5(9) . . ?
C16 C18 H18B 109.5(8) . . ?
H18A C18 H18B 109.5 . . ?
C16 C18 H18C 109.5(9) . . ?
H18A C18 H18C 109.5 . . ?
H18B C18 H18C 109.5 . . ?
C11 C19 C20 110.6(11) . . ?
C11 C19 C21 112.2(12) . . ?
C20 C19 C21 111.0(12) . . ?
C11 C19 H19 107.6(6) . . ?
C20 C19 H19 107.6(9) . . ?
C21 C19 H19 107.6(7) . . ?
C19 C20 H20A 109.5(9) . . ?
C19 C20 H20B 109.5(8) . . ?
H20A C20 H20B 109.5 . . ?
C19 C20 H20C 109.5(8) . . ?
H20A C20 H20C 109.5 . . ?
H20B C20 H20C 109.5 . . ?
C19 C21 H21A 109.5(8) . . ?
C19 C21 H21B 109.5(9) . . ?
H21A C21 H21B 109.5 . . ?
C19 C21 H21C 109.5(8) . . ?
H21A C21 H21C 109.5 . . ?
H21B C21 H21C 109.5 . . ?
C24 C22 C15 112.5(11) . . ?
C24 C22 C23 112.2(14) . . ?
C15 C22 C23 109.9(11) . . ?
C24 C22 H22 107.3(10) . . ?
C15 C22 H22 107.3(5) . . ?
C23 C22 H22 107.3(9) . . ?
C22 C23 H23A 109.5(9) . . ?
C22 C23 H23B 109.5(9) . . ?
H23A C23 H23B 109.5 . . ?
C22 C23 H23C 109.5(9) . . ?
H23A C23 H23C 109.5 . . ?
H23B C23 H23C 109.5 . . ?
C22 C24 H24A 109.5(10) . . ?
C22 C24 H24B 109.5(10) . . ?
H24A C24 H24B 109.5 . . ?
C22 C24 H24C 109.5(9) . . ?
H24A C24 H24C 109.5 . . ?
H24B C24 H24C 109.5 . . ?
C25 N3 C29 120 . . ?
C25 N3 Mo1 117.3(3) . . ?
C29 N3 Mo1 122.5(3) . . ?
N3 C25 C26 120 . . ?
N3 C25 H25 120 . . ?
C26 C25 H25 120 . . ?
C27 C26 C25 120 . . ?
C27 C26 H26 120 . . ?
C25 C26 H26 120 . . ?
C26 C27 C28 120 . . ?
C26 C27 H27 120 . . ?
C28 C27 H27 120 . . ?
C27 C28 C29 120 . . ?
C27 C28 H28 120 . . ?
C29 C28 H28 120 . . ?
C28 C29 N3 120 . . ?
C28 C29 H29 120 . . ?
N3 C29 H29 120 . . ?
C30 N4 C34 120 . . ?
C30 N4 Mo1 116.8(3) . . ?
C34 N4 Mo1 123.1(3) . . ?
C31 C30 N4 120 . . ?
C31 C30 H30 120 . . ?
N4 C30 H30 120 . . ?
C30 C31 C32 120 . . ?
C30 C31 H31 120 . . ?
C32 C31 H31 120 . . ?
C33 C32 C31 120 . . ?
C33 C32 H32 120 . . ?
C31 C32 H32 120 . . ?
C32 C33 C34 120 . . ?
C32 C33 H33 120 . . ?
C34 C33 H33 120 . . ?
C33 C34 N4 120 . . ?
C33 C34 H34 120 . . ?
N4 C34 H34 120 . . ?
C36 C35 C37 126(3) . . ?
C36 C35 H35 117(2) . . ?
C37 C35 H35 117(2) . . ?
C35 C36 C37 114(3) . 3_654 ?
C35 C36 H36 123(2) . . ?
C37 C36 H36 123(3) 3_654 . ?
C38 C37 C35 128(4) . . ?
C38 C37 C36 112(4) . 3_654 ?
C35 C37 C36 120(3) . 3_654 ?
C37 C38 H38A 109(2) . . ?
C37 C38 H38B 110(3) . . ?
H38A C38 H38B 109.47(7) . . ?
C37 C38 H38C 110(2) . . ?
H38A C38 H38C 109.5 . . ?
H38B C38 H38C 109.5 . . ?

loop_
_geom_bond_atom_site_label_1
_geom_bond_atom_site_label_2
_geom_bond_distance
_geom_bond_site_symmetry_2
_geom_bond_publ_flag
Mo1 N2 1.758(9) . ?
Mo1 N1 1.773(10) . ?
Mo1 Cl1 2.395(3) . ?
Mo1 N3 2.396(5) . ?
Mo1 Cl2 2.397(3) . ?
Mo1 N4 2.422(6) . ?
N1 C1 1.374(12) . ?
N2 C10 1.370(11) . ?
C1 C2 1.39 . ?
C1 C6 1.39 . ?
C2 C3 1.39 . ?
C2 C7 1.549(14) . ?
C3 C4 1.39 . ?
C3 H3 0.93 . ?
C4 C5 1.39 . ?
C4 H4 0.93 . ?
C5 C6 1.39 . ?
C5 H5 0.93 . ?
C6 C16 1.525(14) . ?
C7 C9 1.46(2) . ?
C7 C8 1.52(2) . ?
C7 H7 0.98 . ?
C8 H8A 0.96 . ?
C8 H8B 0.96 . ?
C8 H8C 0.96 . ?
C9 H9A 0.96 . ?
C9 H9B 0.96 . ?
C9 H9C 0.96 . ?
C10 C11 1.39 . ?
C10 C15 1.39 . ?
C11 C12 1.39 . ?
C11 C19 1.507(14) . ?
C12 C13 1.39 . ?
C12 H12 0.93 . ?
C13 C14 1.39 . ?
C13 H13 0.93 . ?
C14 C15 1.39 . ?
C14 H14 0.93 . ?
C15 C22 1.53(2) . ?
C16 C18 1.52(2) . ?
C16 C17 1.54(2) . ?
C16 H16 0.98 . ?
C17 H17A 0.96 . ?
C17 H17B 0.96 . ?
C17 H17C 0.96 . ?
C18 H18A 0.96 . ?
C18 H18B 0.96 . ?
C18 H18C 0.96 . ?
C19 C20 1.52(2) . ?
C19 C21 1.54(2) . ?
C19 H19 0.98 . ?
C20 H20A 0.96 . ?
C20 H20B 0.96 . ?
C20 H20C 0.96 . ?
C21 H21A 0.96 . ?
C21 H21B 0.96 . ?
C21 H21C 0.96 . ?
C22 C24 1.53(2) . ?
C22 C23 1.54(2) . ?
C22 H22 0.98 . ?
C23 H23A 0.96 . ?
C23 H23B 0.96 . ?
C23 H23C 0.96 . ?
C24 H24A 0.96 . ?
C24 H24B 0.96 . ?
C24 H24C 0.96 . ?
N3 C25 1.39 . ?
N3 C29 1.39 . ?
C25 C26 1.39 . ?
C25 H25 0.93 . ?
C26 C27 1.39 . ?
C26 H26 0.93 . ?
C27 C28 1.39 . ?
C27 H27 0.93 . ?
C28 C29 1.39 . ?
C28 H28 0.93 . ?
C29 H29 0.93 . ?
N4 C30 1.39 . ?
N4 C34 1.39 . ?
C30 C31 1.39 . ?
C30 H30 0.93 . ?
C31 C32 1.39 . ?
C31 H31 0.93 . ?
C32 C33 1.39 . ?
C32 H32 0.93 . ?
C33 C34 1.39 . ?
C33 H33 0.93 . ?
C34 H34 0.93 . ?
C35 C36 1.29(4) . ?
C35 C37 1.33(4) . ?
C35 H35 0.93 . ?
C36 C37 1.42(4) 3_654 ?
C36 H36 0.93 . ?
C37 C38 1.25(4) . ?
C37 C36 1.42(4) 3_654 ?
C38 H38A 0.96 . ?
C38 H38B 0.96 . ?
C38 H38C 0.9600(13) . ?
